data_7013296
loop_
_publ_author_name
'Burrows, Andrew D.'
'Harrington, Ross W.'
'Mahon, Mary F.'
'Palmer, Mark T.'
'Senia, Francesco'
'Varrone, Maurizio'

_publ_section_title
;
 Synthesis and reactivity of rhodium(i) complexes containing
 keto-functionalised N-pyrrolyl phosphine ligands
;
_journal_issue 19
_journal_name_full 'Dalton Transactions'
_journal_page_first 3717
_journal_paper_doi 10.1039/b306292a
_journal_year 2003
_chemical_formula_sum 'C28 H28 F6 N6 O2 P3 Rh'
_chemical_formula_weight 790.38
_chemical_name_systematic
;
?
;
_space_group_IT_number 14
_symmetry_cell_setting monoclinic
_symmetry_space_group_name_Hall '-P 2yn'
_symmetry_space_group_name_H-M 'P 1 21/n 1'
_atom_sites_solution_hydrogens geom
_atom_sites_solution_primary direct
_atom_sites_solution_secondary difmap
_audit_creation_method SHELXL-97
_cell_angle_alpha 90.00
_cell_angle_beta 101.5720(6)
_cell_angle_gamma 90.00
_cell_formula_units_Z 4
_cell_length_a 9.02300(10)
_cell_length_b 20.4470(2)
_cell_length_c 17.3330(2)
_cell_measurement_temperature 170(2)
_cell_volume 3132.82(6)
_computing_structure_refinement 'SHELXL-97 (Sheldrick, 1997)'
_computing_structure_solution 'SHELXS-97 (Sheldrick, 1990)'
_diffrn_ambient_temperature 170(2)
_diffrn_measured_fraction_theta_full 0.995
_diffrn_measured_fraction_theta_max 0.995
_diffrn_measurement_device_type KappaCCD
_diffrn_measurement_method KappaCCD
_diffrn_radiation_monochromator graphite
_diffrn_radiation_source 'fine focus sealed tube'
_diffrn_radiation_type MoK\a
_diffrn_radiation_wavelength 0.71073
_diffrn_reflns_av_R_equivalents 0.0391
_diffrn_reflns_av_sigmaI/netI 0.0207
_diffrn_reflns_limit_h_max 11
_diffrn_reflns_limit_h_min -11
_diffrn_reflns_limit_k_max 26
_diffrn_reflns_limit_k_min -26
_diffrn_reflns_limit_l_max 22
_diffrn_reflns_limit_l_min -22
_diffrn_reflns_number 74888
_diffrn_reflns_theta_full 27.49
_diffrn_reflns_theta_max 27.49
_diffrn_reflns_theta_min 4.61
_exptl_absorpt_coefficient_mu 0.773
_exptl_absorpt_correction_type multi-scan
_exptl_crystal_density_diffrn 1.676
_exptl_crystal_density_method 'not measured'
_exptl_crystal_F_000 1592
_exptl_crystal_size_max 0.25
_exptl_crystal_size_mid 0.18
_exptl_crystal_size_min 0.10
_refine_diff_density_max 1.178
_refine_diff_density_min -0.652
_refine_diff_density_rms 0.077
_refine_ls_extinction_coef 0.0019(3)
_refine_ls_extinction_expression Fc^*^=kFc[1+0.001xFc^2^\l^3^/sin(2\q)]^-1/4^
_refine_ls_extinction_method SHELXL
_refine_ls_goodness_of_fit_ref 1.013
_refine_ls_hydrogen_treatment mixed
_refine_ls_matrix_type full
_refine_ls_number_parameters 419
_refine_ls_number_reflns 7159
_refine_ls_number_restraints 0
_refine_ls_restrained_S_all 1.013
_refine_ls_R_factor_all 0.0361
_refine_ls_R_factor_gt 0.0322
_refine_ls_shift/su_max 0.002
_refine_ls_shift/su_mean 0.000
_refine_ls_structure_factor_coef Fsqd
_refine_ls_weighting_details 'calc w=1/[\s^2^(Fo^2^)+(0.0493P)^2^+4.5232P] where P=(Fo^2^+2Fc^2^)/3'
_refine_ls_weighting_scheme calc
_refine_ls_wR_factor_gt 0.0867
_refine_ls_wR_factor_ref 0.0901
_reflns_number_gt 6508
_reflns_number_total 7159
_reflns_threshold_expression >2sigma(I)
_cod_data_source_file b306292a.txt
_cod_data_source_block compound8_k00adb5
_cod_depositor_comments
;
The following automatic conversions were performed:
'_symmetry_cell_setting' value 'Monoclinic' changed to 'monoclinic'
according to '/home/saulius/struct/CIF-dictionaries/cif_core.dic'
dictionary named 'cif_core.dic' version 2.4.1 from
2010-06-29.

'_exptl_absorpt_correction_type' value 'Multiscan' changed to
'multi-scan' according to
'/home/saulius/struct/CIF-dictionaries/cif_core.dic' dictionary named
'cif_core.dic' version 2.4.1 from 2010-06-29.

Automatic conversion script
Id: cif_fix_enum 1527 2010-12-29 10:47:43Z saulius 
;
_cod_original_sg_symbol_H-M P21/n
_cod_database_code 7013296

loop_
_symmetry_equiv_pos_as_xyz
'x, y, z'
'-x+1/2, y+1/2, -z+1/2'
'-x, -y, -z'
'x-1/2, -y-1/2, z-1/2'

loop_
_atom_site_label
_atom_site_type_symbol
_atom_site_fract_x
_atom_site_fract_y
_atom_site_fract_z
_atom_site_U_iso_or_equiv
_atom_site_adp_type
_atom_site_occupancy
_atom_site_symmetry_multiplicity
_atom_site_calc_flag
_atom_site_refinement_flags
_atom_site_disorder_assembly
_atom_site_disorder_group
Rh1 Rh 0.925285(18) 0.283099(8) 0.910511(10) 0.01760(7) Uani 1 1 d . . .
P1 P 1.01524(6) 0.36706(3) 0.86207(3) 0.01738(12) Uani 1 1 d . . .
P2 P 1.10512(6) 0.26634(3) 1.00962(3) 0.01773(12) Uani 1 1 d . . .
P3 P 1.21271(11) 0.06939(4) 0.83627(5) 0.0434(2) Uani 1 1 d . . .
F1 F 1.2446(4) 0.14353(12) 0.82120(17) 0.0993(10) Uani 1 1 d . . .
F2 F 1.2771(4) 0.07642(16) 0.92732(13) 0.0895(9) Uani 1 1 d . . .
F3 F 1.1885(3) -0.00722(11) 0.84628(18) 0.0780(7) Uani 1 1 d . . .
F4 F 1.1468(3) 0.06225(14) 0.74466(12) 0.0782(8) Uani 1 1 d . . .
F5 F 1.3795(3) 0.05415(13) 0.82175(15) 0.0740(7) Uani 1 1 d . . .
F6 F 1.0453(3) 0.07955(19) 0.84940(16) 0.0997(10) Uani 1 1 d . . .
O1 O 0.72845(18) 0.29523(8) 0.82455(10) 0.0245(3) Uani 1 1 d . . .
O2 O 0.81404(18) 0.19868(8) 0.93276(10) 0.0259(3) Uani 1 1 d . . .
N1 N 0.8742(2) 0.42398(9) 0.83078(11) 0.0215(4) Uani 1 1 d . . .
N2 N 1.1529(2) 0.41770(9) 0.90869(11) 0.0207(4) Uani 1 1 d . . .
N3 N 1.0715(2) 0.34879(10) 0.77731(11) 0.0223(4) Uani 1 1 d . . .
N4 N 1.1164(2) 0.18488(9) 1.03590(11) 0.0207(4) Uani 1 1 d . . .
N5 N 1.2905(2) 0.28057(9) 1.01136(12) 0.0225(4) Uani 1 1 d . . .
N6 N 1.0811(2) 0.30532(10) 1.09242(11) 0.0230(4) Uani 1 1 d . . .
C1 C 0.6567(2) 0.34545(12) 0.79773(13) 0.0222(4) Uani 1 1 d . . .
C2 C 0.4948(3) 0.33614(14) 0.75701(17) 0.0329(6) Uani 1 1 d . . .
H2A H 0.4897 0.3040 0.7146 0.049 Uiso 1 1 calc R . .
H2B H 0.4532 0.3779 0.7349 0.049 Uiso 1 1 calc R . .
H2C H 0.4359 0.3203 0.7950 0.049 Uiso 1 1 calc R . .
C3 C 0.7199(2) 0.40978(12) 0.80324(13) 0.0229(4) Uani 1 1 d . . .
C4 C 0.6476(3) 0.46834(12) 0.77994(15) 0.0296(5) Uani 1 1 d . . .
H4 H 0.5426 0.4737 0.7592 0.036 Uiso 1 1 calc R . .
C5 C 0.7555(3) 0.51827(13) 0.79215(16) 0.0335(6) Uani 1 1 d . . .
H5 H 0.7370 0.5634 0.7812 0.040 Uiso 1 1 calc R . .
C6 C 0.8929(3) 0.49040(11) 0.82272(15) 0.0281(5) Uani 1 1 d . . .
H6 H 0.9862 0.5132 0.8362 0.034 Uiso 1 1 calc R . .
C7 C 1.1450(3) 0.44881(11) 0.97938(14) 0.0241(5) Uani 1 1 d . . .
H7 H 1.0761 0.4385 1.0125 0.029 Uiso 1 1 calc R . .
C8 C 1.2522(3) 0.49621(12) 0.99279(15) 0.0289(5) Uani 1 1 d . . .
H8 H 1.2718 0.5248 1.0368 0.035 Uiso 1 1 calc R . .
C9 C 1.3298(3) 0.49541(13) 0.92934(16) 0.0320(5) Uani 1 1 d . . .
H9 H 1.4112 0.5233 0.9236 0.038 Uiso 1 1 calc R . .
C10 C 1.2675(3) 0.44787(12) 0.87806(15) 0.0264(5) Uani 1 1 d . . .
H10 H 1.2967 0.4371 0.8299 0.032 Uiso 1 1 calc R . .
C11 C 1.0846(3) 0.38988(13) 0.71408(14) 0.0284(5) Uani 1 1 d . . .
H11 H 1.0698 0.4359 0.7119 0.034 Uiso 1 1 calc R . .
C12 C 1.1221(3) 0.35205(16) 0.65687(15) 0.0357(6) Uani 1 1 d . . .
H12 H 1.1394 0.3672 0.6076 0.043 Uiso 1 1 calc R . .
C13 C 1.1315(3) 0.28636(15) 0.68251(17) 0.0360(6) Uani 1 1 d . . .
H13 H 1.1555 0.2498 0.6535 0.043 Uiso 1 1 calc R . .
C14 C 1.1000(3) 0.28471(12) 0.75584(16) 0.0276(5) Uani 1 1 d . . .
H14 H 1.0978 0.2467 0.7871 0.033 Uiso 1 1 calc R . .
C15 C 0.8555(3) 0.14706(11) 0.96974(14) 0.0235(4) Uani 1 1 d . . .
C16 C 0.7466(3) 0.09092(13) 0.95558(17) 0.0346(6) Uani 1 1 d . . .
H16A H 0.6432 0.1077 0.9402 0.052 Uiso 1 1 calc R . .
H16B H 0.7556 0.0651 1.0039 0.052 Uiso 1 1 calc R . .
H16C H 0.7698 0.0632 0.9134 0.052 Uiso 1 1 calc R . .
C17 C 0.9990(3) 0.13821(11) 1.02137(13) 0.0223(4) Uani 1 1 d . . .
C18 C 1.0520(3) 0.08214(12) 1.06274(14) 0.0274(5) Uani 1 1 d . . .
H18 H 0.9967 0.0428 1.0643 0.033 Uiso 1 1 calc R . .
C19 C 1.2015(3) 0.09359(12) 1.10201(14) 0.0295(5) Uani 1 1 d . . .
H19 H 1.2660 0.0632 1.1341 0.035 Uiso 1 1 calc R . .
C20 C 1.2376(3) 0.15635(12) 1.08579(14) 0.0257(5) Uani 1 1 d . . .
H20 H 1.3316 0.1771 1.1058 0.031 Uiso 1 1 calc R . .
C21 C 1.3686(3) 0.24839(14) 0.96086(15) 0.0318(5) Uani 1 1 d . . .
H21 H 1.3330 0.2118 0.9287 0.038 Uiso 1 1 calc R . .
C22 C 1.5039(3) 0.27841(15) 0.96553(19) 0.0395(7) Uani 1 1 d . . .
H22 H 1.5807 0.2661 0.9380 0.047 Uiso 1 1 calc R . .
C23 C 1.5104(3) 0.33120(14) 1.0186(2) 0.0413(7) Uani 1 1 d . . .
H23 H 1.5924 0.3609 1.0328 0.050 Uiso 1 1 calc R . .
C24 C 1.3797(3) 0.33236(12) 1.04593(17) 0.0309(5) Uani 1 1 d . . .
H24 H 1.3537 0.3630 1.0822 0.037 Uiso 1 1 calc R . .
C25 C 0.9463(3) 0.33776(12) 1.09607(16) 0.0285(5) Uani 1 1 d . . .
H25 H 0.8678 0.3479 1.0524 0.034 Uiso 1 1 calc R . .
C26 C 0.9461(3) 0.35239(14) 1.17254(17) 0.0373(6) Uani 1 1 d . . .
H26 H 0.8687 0.3749 1.1917 0.045 Uiso 1 1 calc R . .
C27 C 1.0825(4) 0.32795(13) 1.21836(16) 0.0399(7) Uani 1 1 d . . .
H27 H 1.1125 0.3312 1.2740 0.048 Uiso 1 1 calc R . .
C28 C 1.1632(3) 0.29904(13) 1.16961(14) 0.0324(6) Uani 1 1 d . . .
H28 H 1.2586 0.2782 1.1852 0.039 Uiso 1 1 calc R . .

loop_
_atom_site_aniso_label
_atom_site_aniso_U_11
_atom_site_aniso_U_22
_atom_site_aniso_U_33
_atom_site_aniso_U_23
_atom_site_aniso_U_13
_atom_site_aniso_U_12
Rh1 0.01556(10) 0.01752(10) 0.01910(10) 0.00085(6) 0.00201(7) -0.00160(6)
P1 0.0171(2) 0.0168(2) 0.0180(3) -0.00052(19) 0.00285(19) -0.00121(19)
P2 0.0161(2) 0.0182(3) 0.0186(3) 0.0006(2) 0.0029(2) -0.0006(2)
P3 0.0651(5) 0.0374(4) 0.0304(4) -0.0069(3) 0.0163(3) -0.0129(4)
F1 0.161(3) 0.0395(12) 0.0839(19) -0.0058(12) -0.0076(19) -0.0168(15)
F2 0.117(2) 0.118(2) 0.0308(11) -0.0062(12) 0.0086(12) 0.0096(18)
F3 0.0786(16) 0.0476(13) 0.114(2) 0.0075(13) 0.0332(15) -0.0154(11)
F4 0.0875(17) 0.110(2) 0.0373(11) -0.0126(12) 0.0140(11) -0.0499(16)
F5 0.0585(13) 0.0892(18) 0.0792(16) 0.0051(13) 0.0257(12) -0.0183(12)
F6 0.0836(18) 0.154(3) 0.0690(16) -0.0093(18) 0.0334(14) 0.0475(19)
O1 0.0203(8) 0.0248(8) 0.0258(8) 0.0014(6) -0.0015(6) -0.0020(6)
O2 0.0202(8) 0.0228(8) 0.0335(9) 0.0051(7) 0.0024(7) -0.0047(6)
N1 0.0205(9) 0.0190(9) 0.0241(9) -0.0003(7) 0.0028(7) 0.0003(7)
N2 0.0201(9) 0.0210(9) 0.0204(9) -0.0025(7) 0.0029(7) -0.0028(7)
N3 0.0234(9) 0.0233(9) 0.0204(9) -0.0019(7) 0.0051(7) -0.0020(7)
N4 0.0197(9) 0.0191(9) 0.0231(9) 0.0024(7) 0.0039(7) 0.0014(7)
N5 0.0183(9) 0.0253(10) 0.0234(9) -0.0001(7) 0.0028(7) -0.0024(7)
N6 0.0264(10) 0.0217(10) 0.0208(9) -0.0010(7) 0.0044(8) 0.0011(7)
C1 0.0196(10) 0.0286(11) 0.0181(10) -0.0015(8) 0.0029(8) 0.0010(9)
C2 0.0202(11) 0.0357(14) 0.0386(14) -0.0010(11) -0.0040(10) 0.0005(10)
C3 0.0198(10) 0.0270(12) 0.0209(10) -0.0011(8) 0.0020(8) 0.0030(8)
C4 0.0289(12) 0.0290(12) 0.0295(12) 0.0000(10) 0.0023(10) 0.0073(10)
C5 0.0386(14) 0.0215(12) 0.0383(14) 0.0020(10) 0.0027(11) 0.0069(10)
C6 0.0326(13) 0.0192(11) 0.0315(12) 0.0007(9) 0.0041(10) -0.0008(9)
C7 0.0272(11) 0.0223(11) 0.0225(11) -0.0012(8) 0.0045(9) -0.0002(9)
C8 0.0332(13) 0.0227(11) 0.0282(12) -0.0062(9) 0.0002(10) -0.0030(9)
C9 0.0280(12) 0.0298(13) 0.0368(14) -0.0031(10) 0.0032(10) -0.0103(10)
C10 0.0217(11) 0.0294(12) 0.0292(12) -0.0034(9) 0.0075(9) -0.0067(9)
C11 0.0258(11) 0.0351(13) 0.0238(11) 0.0043(10) 0.0039(9) -0.0058(10)
C12 0.0273(12) 0.0601(18) 0.0205(11) -0.0027(11) 0.0067(10) -0.0067(12)
C13 0.0271(13) 0.0490(17) 0.0324(14) -0.0172(12) 0.0069(11) -0.0031(11)
C14 0.0234(11) 0.0276(12) 0.0317(13) -0.0083(9) 0.0049(10) -0.0016(9)
C15 0.0255(11) 0.0218(11) 0.0250(11) -0.0004(9) 0.0093(9) -0.0036(9)
C16 0.0341(13) 0.0260(13) 0.0423(15) 0.0034(11) 0.0043(11) -0.0108(10)
C17 0.0256(11) 0.0209(10) 0.0220(10) -0.0007(8) 0.0083(9) -0.0025(9)
C18 0.0370(13) 0.0212(11) 0.0253(11) 0.0028(9) 0.0093(10) -0.0005(10)
C19 0.0377(13) 0.0250(12) 0.0251(11) 0.0048(9) 0.0047(10) 0.0063(10)
C20 0.0262(11) 0.0262(11) 0.0232(11) 0.0027(9) 0.0012(9) 0.0049(9)
C21 0.0248(12) 0.0433(15) 0.0286(12) -0.0023(11) 0.0085(10) 0.0015(11)
C22 0.0245(13) 0.0478(17) 0.0495(17) 0.0162(13) 0.0156(12) 0.0051(11)
C23 0.0207(12) 0.0340(14) 0.068(2) 0.0125(13) 0.0048(12) -0.0034(10)
C24 0.0215(11) 0.0216(11) 0.0460(15) 0.0025(10) -0.0017(10) -0.0020(9)
C25 0.0279(12) 0.0266(12) 0.0340(13) -0.0032(10) 0.0133(10) 0.0003(9)
C26 0.0491(16) 0.0301(13) 0.0397(15) -0.0067(11) 0.0254(13) -0.0027(12)
C27 0.070(2) 0.0277(13) 0.0234(12) -0.0030(10) 0.0127(13) -0.0057(13)
C28 0.0473(15) 0.0258(12) 0.0208(11) 0.0007(9) -0.0007(11) 0.0008(11)

loop_
_atom_type_symbol
_atom_type_description
_atom_type_scat_dispersion_real
_atom_type_scat_dispersion_imag
_atom_type_scat_source
C C 0.0033 0.0016 'International Tables Vol C Tables 4.2.6.8 and 6.1.1.4'
H H 0.0000 0.0000 'International Tables Vol C Tables 4.2.6.8 and 6.1.1.4'
F F 0.0171 0.0103 'International Tables Vol C Tables 4.2.6.8 and 6.1.1.4'
N N 0.0061 0.0033 'International Tables Vol C Tables 4.2.6.8 and 6.1.1.4'
O O 0.0106 0.0060 'International Tables Vol C Tables 4.2.6.8 and 6.1.1.4'
P P 0.1023 0.0942 'International Tables Vol C Tables 4.2.6.8 and 6.1.1.4'
Rh Rh -1.1178 0.9187 'International Tables Vol C Tables 4.2.6.8 and 6.1.1.4'

loop_
_geom_angle_atom_site_label_1
_geom_angle_atom_site_label_2
_geom_angle_atom_site_label_3
_geom_angle
_geom_angle_site_symmetry_1
_geom_angle_site_symmetry_3
_geom_angle_publ_flag
O2 Rh1 O1 81.81(7) . . ?
O2 Rh1 P2 91.99(5) . . ?
O1 Rh1 P2 171.60(5) . . ?
O2 Rh1 P1 167.71(5) . . ?
O1 Rh1 P1 87.71(5) . . ?
P2 Rh1 P1 99.04(2) . . ?
N3 P1 N2 103.33(10) . . ?
N3 P1 N1 101.93(10) . . ?
N2 P1 N1 99.30(9) . . ?
N3 P1 Rh1 111.55(7) . . ?
N2 P1 Rh1 127.08(7) . . ?
N1 P1 Rh1 110.45(7) . . ?
N5 P2 N6 101.42(10) . . ?
N5 P2 N4 98.96(9) . . ?
N6 P2 N4 103.98(10) . . ?
N5 P2 Rh1 125.04(7) . . ?
N6 P2 Rh1 113.56(7) . . ?
N4 P2 Rh1 111.20(7) . . ?
F1 P3 F2 92.03(17) . . ?
F1 P3 F6 96.2(2) . . ?
F2 P3 F6 90.83(16) . . ?
F1 P3 F4 88.10(15) . . ?
F2 P3 F4 179.62(17) . . ?
F6 P3 F4 88.80(15) . . ?
F1 P3 F3 175.28(18) . . ?
F2 P3 F3 90.66(17) . . ?
F6 P3 F3 87.59(18) . . ?
F4 P3 F3 89.23(16) . . ?
F1 P3 F5 87.28(18) . . ?
F2 P3 F5 90.34(16) . . ?
F6 P3 F5 176.24(18) . . ?
F4 P3 F5 90.02(14) . . ?
F3 P3 F5 88.82(14) . . ?
C1 O1 Rh1 131.57(15) . . ?
C15 O2 Rh1 133.74(15) . . ?
C6 N1 C3 107.53(19) . . ?
C6 N1 P1 126.67(17) . . ?
C3 N1 P1 125.65(16) . . ?
C7 N2 C10 107.74(19) . . ?
C7 N2 P1 122.40(16) . . ?
C10 N2 P1 128.10(16) . . ?
C14 N3 C11 107.7(2) . . ?
C14 N3 P1 122.78(17) . . ?
C11 N3 P1 129.29(17) . . ?
C20 N4 C17 107.35(19) . . ?
C20 N4 P2 124.83(17) . . ?
C17 N4 P2 127.16(16) . . ?
C24 N5 C21 107.9(2) . . ?
C24 N5 P2 128.54(18) . . ?
C21 N5 P2 122.02(17) . . ?
C25 N6 C28 107.4(2) . . ?
C25 N6 P2 121.46(16) . . ?
C28 N6 P2 129.37(18) . . ?
O1 C1 C3 124.1(2) . . ?
O1 C1 C2 116.9(2) . . ?
C3 C1 C2 119.1(2) . . ?
C4 C3 N1 107.2(2) . . ?
C4 C3 C1 128.2(2) . . ?
N1 C3 C1 124.5(2) . . ?
C3 C4 C5 108.3(2) . . ?
C6 C5 C4 107.7(2) . . ?
C5 C6 N1 109.2(2) . . ?
C8 C7 N2 108.4(2) . . ?
C7 C8 C9 107.8(2) . . ?
C10 C9 C8 108.2(2) . . ?
C9 C10 N2 107.9(2) . . ?
C12 C11 N3 107.6(2) . . ?
C11 C12 C13 108.7(2) . . ?
C14 C13 C12 107.9(2) . . ?
C13 C14 N3 108.0(2) . . ?
O2 C15 C17 124.5(2) . . ?
O2 C15 C16 116.3(2) . . ?
C17 C15 C16 119.2(2) . . ?
C18 C17 N4 107.4(2) . . ?
C18 C17 C15 127.1(2) . . ?
N4 C17 C15 125.4(2) . . ?
C17 C18 C19 108.1(2) . . ?
C20 C19 C18 107.6(2) . . ?
C19 C20 N4 109.5(2) . . ?
C22 C21 N5 108.2(3) . . ?
C21 C22 C23 107.7(3) . . ?
C24 C23 C22 108.4(2) . . ?
C23 C24 N5 107.7(3) . . ?
C26 C25 N6 108.6(2) . . ?
C25 C26 C27 107.4(2) . . ?
C28 C27 C26 108.6(2) . . ?
C27 C28 N6 108.0(3) . . ?

loop_
_geom_bond_atom_site_label_1
_geom_bond_atom_site_label_2
_geom_bond_distance
_geom_bond_site_symmetry_2
_geom_bond_publ_flag
Rh1 O2 2.0716(16) . ?
Rh1 O1 2.0914(16) . ?
Rh1 P2 2.1409(6) . ?
Rh1 P1 2.1411(6) . ?
P1 N3 1.690(2) . ?
P1 N2 1.6930(19) . ?
P1 N1 1.7297(19) . ?
P2 N5 1.692(2) . ?
P2 N6 1.693(2) . ?
P2 N4 1.7243(19) . ?
P3 F1 1.575(3) . ?
P3 F2 1.575(2) . ?
P3 F6 1.585(3) . ?
P3 F4 1.587(2) . ?
P3 F3 1.596(2) . ?
P3 F5 1.605(3) . ?
O1 C1 1.253(3) . ?
O2 C15 1.252(3) . ?
N1 C6 1.379(3) . ?
N1 C3 1.408(3) . ?
N2 C7 1.395(3) . ?
N2 C10 1.397(3) . ?
N3 C14 1.400(3) . ?
N3 C11 1.405(3) . ?
N4 C20 1.380(3) . ?
N4 C17 1.410(3) . ?
N5 C24 1.391(3) . ?
N5 C21 1.394(3) . ?
N6 C25 1.399(3) . ?
N6 C28 1.399(3) . ?
C1 C3 1.429(3) . ?
C1 C2 1.501(3) . ?
C3 C4 1.384(3) . ?
C4 C5 1.397(4) . ?
C5 C6 1.371(4) . ?
C7 C8 1.356(3) . ?
C8 C9 1.417(4) . ?
C9 C10 1.360(3) . ?
C11 C12 1.353(4) . ?
C12 C13 1.412(4) . ?
C13 C14 1.357(4) . ?
C15 C17 1.430(3) . ?
C15 C16 1.499(3) . ?
C17 C18 1.386(3) . ?
C18 C19 1.403(4) . ?
C19 C20 1.367(4) . ?
C21 C22 1.355(4) . ?
C22 C23 1.412(5) . ?
C23 C24 1.357(4) . ?
C25 C26 1.359(4) . ?
C26 C27 1.415(5) . ?
C27 C28 1.357(4) . ?
